data_7133933
loop_
_publ_author_name
'Moriguchi, Jumpei'
'Koga, Tomoe'
'Tsunoji, Nao'
'Nishihara, Sadafumi'
'Akutagawa, Tomoyuki'
'Masuya-Suzuki, Atsuko'
'Tsunashima, Ryo'

_publ_section_title
;
 Solvent-assisted mechanochemical crystallization of the metal-free
 perovskite solid solution (H<sub>2</sub>dabco,
 H<sub>2</sub>hmta)NH<sub>4</sub>(BF<sub>4</sub>)<sub>3</sub>.
;
_journal_issue 84
_journal_name_full 'Chemical communications (Cambridge, England)'
_journal_page_first 12181
_journal_page_last 12184
_journal_paper_doi 10.1039/d4cc04010d
_journal_volume 60
_journal_year 2024
_chemical_formula_moiety '6(B0.5 F2), 1(N), C10.725'
_chemical_formula_sum 'C10.73 B3 F12 N'
_chemical_formula_weight 403.25
_space_group_crystal_system cubic
_space_group_IT_number 226
_space_group_name_Hall '-F 4a 2 3'
_space_group_name_H-M_alt 'F m -3 c'
_atom_sites_solution_primary dual
_audit_creation_date 2024-04-23
_audit_creation_method
;
Olex2 1.5
(compiled 2022.04.07 svn.rca3783a0 for OlexSys, GUI svn.r6498)
;
_audit_update_record
;
2024-04-23 deposited with the CCDC.	2024-08-29 downloaded from the CCDC.
;
_cell_angle_alpha 90
_cell_angle_beta 90
_cell_angle_gamma 90
_cell_formula_units_Z 8
_cell_length_a 14.6769(8)
_cell_length_b 14.6769(8)
_cell_length_c 14.6769(8)
_cell_measurement_reflns_used 1135
_cell_measurement_temperature 401
_cell_measurement_theta_max 29.0130
_cell_measurement_theta_min 2.7580
_cell_volume 3161.6(3)
_computing_cell_refinement 'CrysAlisPro 1.171.41.115a (Rigaku OD, 2021)'
_computing_data_collection 'CrysAlisPro 1.171.41.115a (Rigaku OD, 2021)'
_computing_data_reduction 'CrysAlisPro 1.171.41.115a (Rigaku OD, 2021)'
_computing_molecular_graphics 'Olex2 1.5 (Dolomanov et al., 2009)'
_computing_publication_material 'Olex2 1.5 (Dolomanov et al., 2009)'
_computing_structure_refinement 'SHELXL 2018/3 (Sheldrick, 2015)'
_computing_structure_solution 'SHELXT 2018/2 (Sheldrick, 2018)'
_diffrn_ambient_environment air
_diffrn_ambient_temperature 401
_diffrn_detector 'Hybrid Pixel Array Detector'
_diffrn_detector_area_resol_mean 10.0000
_diffrn_detector_type HyPix
_diffrn_measured_fraction_theta_full 1.000
_diffrn_measured_fraction_theta_max 1.000
_diffrn_measurement_details
;
List of Runs (angles in degrees, time in seconds):

  # Type    Start    End  Width  t~exp~   \w     \q     \k     \f   Frames
#--------------------------------------------------------------------------
  1  \w     -5.00  86.00   0.25    3.22    --   11.48  68.00 128.00  364
  2  \w      5.00  30.00   0.25    3.22    --  -10.62 -99.00-180.00  100
  3  \w      3.00  30.00   0.25    3.22    --  -10.62 -99.00-150.00  108
;
_diffrn_measurement_device 'four-circle diffractometer'
_diffrn_measurement_device_type 'XtaLAB Synergy R, DW system, HyPix'
_diffrn_measurement_method '\w scans'
_diffrn_orient_matrix_type 'CrysAlisPro convention (1999,Acta A55,543-557)'
_diffrn_orient_matrix_UB_11 -0.0446276000
_diffrn_orient_matrix_UB_12 0.0182513000
_diffrn_orient_matrix_UB_13 0.0026769000
_diffrn_orient_matrix_UB_21 0.0115042000
_diffrn_orient_matrix_UB_22 0.0328401000
_diffrn_orient_matrix_UB_23 -0.0335024000
_diffrn_orient_matrix_UB_31 -0.0145821000
_diffrn_orient_matrix_UB_32 -0.0303596000
_diffrn_orient_matrix_UB_33 -0.0347450000
_diffrn_radiation_monochromator mirror
_diffrn_radiation_probe x-ray
_diffrn_radiation_type 'Mo K\a'
_diffrn_radiation_wavelength 0.71073
_diffrn_reflns_av_R_equivalents 0.0527
_diffrn_reflns_av_unetI/netI 0.0300
_diffrn_reflns_Laue_measured_fraction_full 1.000
_diffrn_reflns_Laue_measured_fraction_max 1.000
_diffrn_reflns_limit_h_max 12
_diffrn_reflns_limit_h_min -15
_diffrn_reflns_limit_k_max 18
_diffrn_reflns_limit_k_min -14
_diffrn_reflns_limit_l_max 18
_diffrn_reflns_limit_l_min -16
_diffrn_reflns_number 2215
_diffrn_reflns_point_group_measured_fraction_full 1.000
_diffrn_reflns_point_group_measured_fraction_max 1.000
_diffrn_reflns_theta_full 25.242
_diffrn_reflns_theta_max 26.348
_diffrn_reflns_theta_min 2.776
_diffrn_source 'Rotating-anode X-ray tube'
_diffrn_source_type 'Rigaku (Mo) X-ray Source'
_exptl_absorpt_coefficient_mu 0.198
_exptl_absorpt_correction_T_max 1.000
_exptl_absorpt_correction_T_min 0.740
_exptl_absorpt_correction_type gaussian
_exptl_absorpt_process_details
;
CrysAlisPro 1.171.41.115a (Rigaku Oxford Diffraction, 2021)
Numerical absorption correction based on gaussian integration over
a multifaceted crystal model
Empirical absorption correction using spherical harmonics,
implemented in SCALE3 ABSPACK scaling algorithm.
;
_exptl_crystal_colour 'clear light colourless'
_exptl_crystal_colour_lustre clear
_exptl_crystal_colour_modifier light
_exptl_crystal_colour_primary colourless
_exptl_crystal_density_diffrn 1.694
_exptl_crystal_description block
_exptl_crystal_F_000 1555
_exptl_crystal_size_max 0.18
_exptl_crystal_size_mid 0.15
_exptl_crystal_size_min 0.14
_refine_diff_density_max 0.310
_refine_diff_density_min -0.752
_refine_diff_density_rms 0.130
_refine_ls_extinction_method none
_refine_ls_goodness_of_fit_ref 2.253
_refine_ls_hydrogen_treatment undef
_refine_ls_matrix_type full
_refine_ls_number_parameters 18
_refine_ls_number_reflns 159
_refine_ls_number_restraints 0
_refine_ls_restrained_S_all 2.253
_refine_ls_R_factor_all 0.1368
_refine_ls_R_factor_gt 0.1291
_refine_ls_shift/su_max 0.001
_refine_ls_shift/su_mean 0.000
_refine_ls_structure_factor_coef Fsqd
_refine_ls_weighting_details 'w=1/[\s^2^(Fo^2^)+(0.2000P)^2^] where P=(Fo^2^+2Fc^2^)/3'
_refine_ls_weighting_scheme calc
_refine_ls_wR_factor_gt 0.4364
_refine_ls_wR_factor_ref 0.4584
_reflns_Friedel_coverage 0.000
_reflns_number_gt 130
_reflns_number_total 159
_reflns_threshold_expression 'I > 2\s(I)'
_cod_data_source_file d4cc04010d2.cif
_cod_data_source_block h-bf4_401k
_cod_original_cell_volume 3161.6(5)
_cod_original_sg_symbol_Hall '-F 4c 2 3'
_cod_database_code 7133933
_shelx_shelxl_version_number 2018/3
_chemical_oxdiff_formula C6H18N5B3F12
_shelx_space_group_comment
;
The symmetry employed for this shelxl refinement is uniquely defined
by the following loop, which should always be used as a source of
symmetry information in preference to the above space-group names.
They are only intended as comments.
;
_shelx_estimated_absorpt_t_max 0.973
_shelx_estimated_absorpt_t_min 0.965
_olex2_refinement_description
;
;
_olex2_submission_special_instructions 'No special instructions were received'
_oxdiff_exptl_absorpt_empirical_details
;
Empirical correction (ABSPACK) includes:
- Absorption correction using spherical harmonics
- Frame scaling
;
_oxdiff_exptl_absorpt_empirical_full_max 2.418
_oxdiff_exptl_absorpt_empirical_full_min 0.354

loop_
_space_group_symop_operation_xyz
'x, y, z'
'-x, -y, z'
'-x, y, -z'
'x, -y, -z'
'z, x, y'
'z, -x, -y'
'-z, -x, y'
'-z, x, -y'
'y, z, x'
'-y, z, -x'
'y, -z, -x'
'-y, -z, x'
'y+1/2, x+1/2, -z+1/2'
'-y+1/2, -x+1/2, -z+1/2'
'y+1/2, -x+1/2, z+1/2'
'-y+1/2, x+1/2, z+1/2'
'x+1/2, z+1/2, -y+1/2'
'-x+1/2, z+1/2, y+1/2'
'-x+1/2, -z+1/2, -y+1/2'
'x+1/2, -z+1/2, y+1/2'
'z+1/2, y+1/2, -x+1/2'
'z+1/2, -y+1/2, x+1/2'
'-z+1/2, y+1/2, x+1/2'
'-z+1/2, -y+1/2, -x+1/2'
'x, y+1/2, z+1/2'
'-x, -y+1/2, z+1/2'
'-x, y+1/2, -z+1/2'
'x, -y+1/2, -z+1/2'
'z, x+1/2, y+1/2'
'z, -x+1/2, -y+1/2'
'-z, -x+1/2, y+1/2'
'-z, x+1/2, -y+1/2'
'y, z+1/2, x+1/2'
'-y, z+1/2, -x+1/2'
'y, -z+1/2, -x+1/2'
'-y, -z+1/2, x+1/2'
'y+1/2, x+1, -z+1'
'-y+1/2, -x+1, -z+1'
'y+1/2, -x+1, z+1'
'-y+1/2, x+1, z+1'
'x+1/2, z+1, -y+1'
'-x+1/2, z+1, y+1'
'-x+1/2, -z+1, -y+1'
'x+1/2, -z+1, y+1'
'z+1/2, y+1, -x+1'
'z+1/2, -y+1, x+1'
'-z+1/2, y+1, x+1'
'-z+1/2, -y+1, -x+1'
'x+1/2, y, z+1/2'
'-x+1/2, -y, z+1/2'
'-x+1/2, y, -z+1/2'
'x+1/2, -y, -z+1/2'
'z+1/2, x, y+1/2'
'z+1/2, -x, -y+1/2'
'-z+1/2, -x, y+1/2'
'-z+1/2, x, -y+1/2'
'y+1/2, z, x+1/2'
'-y+1/2, z, -x+1/2'
'y+1/2, -z, -x+1/2'
'-y+1/2, -z, x+1/2'
'y+1, x+1/2, -z+1'
'-y+1, -x+1/2, -z+1'
'y+1, -x+1/2, z+1'
'-y+1, x+1/2, z+1'
'x+1, z+1/2, -y+1'
'-x+1, z+1/2, y+1'
'-x+1, -z+1/2, -y+1'
'x+1, -z+1/2, y+1'
'z+1, y+1/2, -x+1'
'z+1, -y+1/2, x+1'
'-z+1, y+1/2, x+1'
'-z+1, -y+1/2, -x+1'
'x+1/2, y+1/2, z'
'-x+1/2, -y+1/2, z'
'-x+1/2, y+1/2, -z'
'x+1/2, -y+1/2, -z'
'z+1/2, x+1/2, y'
'z+1/2, -x+1/2, -y'
'-z+1/2, -x+1/2, y'
'-z+1/2, x+1/2, -y'
'y+1/2, z+1/2, x'
'-y+1/2, z+1/2, -x'
'y+1/2, -z+1/2, -x'
'-y+1/2, -z+1/2, x'
'y+1, x+1, -z+1/2'
'-y+1, -x+1, -z+1/2'
'y+1, -x+1, z+1/2'
'-y+1, x+1, z+1/2'
'x+1, z+1, -y+1/2'
'-x+1, z+1, y+1/2'
'-x+1, -z+1, -y+1/2'
'x+1, -z+1, y+1/2'
'z+1, y+1, -x+1/2'
'z+1, -y+1, x+1/2'
'-z+1, y+1, x+1/2'
'-z+1, -y+1, -x+1/2'
'-x, -y, -z'
'x, y, -z'
'x, -y, z'
'-x, y, z'
'-z, -x, -y'
'-z, x, y'
'z, x, -y'
'z, -x, y'
'-y, -z, -x'
'y, -z, x'
'-y, z, x'
'y, z, -x'
'-y-1/2, -x-1/2, z-1/2'
'y-1/2, x-1/2, z-1/2'
'-y-1/2, x-1/2, -z-1/2'
'y-1/2, -x-1/2, -z-1/2'
'-x-1/2, -z-1/2, y-1/2'
'x-1/2, -z-1/2, -y-1/2'
'x-1/2, z-1/2, y-1/2'
'-x-1/2, z-1/2, -y-1/2'
'-z-1/2, -y-1/2, x-1/2'
'-z-1/2, y-1/2, -x-1/2'
'z-1/2, -y-1/2, -x-1/2'
'z-1/2, y-1/2, x-1/2'
'-x, -y+1/2, -z+1/2'
'x, y+1/2, -z+1/2'
'x, -y+1/2, z+1/2'
'-x, y+1/2, z+1/2'
'-z, -x+1/2, -y+1/2'
'-z, x+1/2, y+1/2'
'z, x+1/2, -y+1/2'
'z, -x+1/2, y+1/2'
'-y, -z+1/2, -x+1/2'
'y, -z+1/2, x+1/2'
'-y, z+1/2, x+1/2'
'y, z+1/2, -x+1/2'
'-y-1/2, -x, z'
'y-1/2, x, z'
'-y-1/2, x, -z'
'y-1/2, -x, -z'
'-x-1/2, -z, y'
'x-1/2, -z, -y'
'x-1/2, z, y'
'-x-1/2, z, -y'
'-z-1/2, -y, x'
'-z-1/2, y, -x'
'z-1/2, -y, -x'
'z-1/2, y, x'
'-x+1/2, -y, -z+1/2'
'x+1/2, y, -z+1/2'
'x+1/2, -y, z+1/2'
'-x+1/2, y, z+1/2'
'-z+1/2, -x, -y+1/2'
'-z+1/2, x, y+1/2'
'z+1/2, x, -y+1/2'
'z+1/2, -x, y+1/2'
'-y+1/2, -z, -x+1/2'
'y+1/2, -z, x+1/2'
'-y+1/2, z, x+1/2'
'y+1/2, z, -x+1/2'
'-y, -x-1/2, z'
'y, x-1/2, z'
'-y, x-1/2, -z'
'y, -x-1/2, -z'
'-x, -z-1/2, y'
'x, -z-1/2, -y'
'x, z-1/2, y'
'-x, z-1/2, -y'
'-z, -y-1/2, x'
'-z, y-1/2, -x'
'z, -y-1/2, -x'
'z, y-1/2, x'
'-x+1/2, -y+1/2, -z'
'x+1/2, y+1/2, -z'
'x+1/2, -y+1/2, z'
'-x+1/2, y+1/2, z'
'-z+1/2, -x+1/2, -y'
'-z+1/2, x+1/2, y'
'z+1/2, x+1/2, -y'
'z+1/2, -x+1/2, y'
'-y+1/2, -z+1/2, -x'
'y+1/2, -z+1/2, x'
'-y+1/2, z+1/2, x'
'y+1/2, z+1/2, -x'
'-y, -x, z-1/2'
'y, x, z-1/2'
'-y, x, -z-1/2'
'y, -x, -z-1/2'
'-x, -z, y-1/2'
'x, -z, -y-1/2'
'x, z, y-1/2'
'-x, z, -y-1/2'
'-z, -y, x-1/2'
'-z, y, -x-1/2'
'z, -y, -x-1/2'
'z, y, x-1/2'

loop_
_atom_site_label
_atom_site_type_symbol
_atom_site_fract_x
_atom_site_fract_y
_atom_site_fract_z
_atom_site_U_iso_or_equiv
_atom_site_adp_type
_atom_site_occupancy
_atom_site_site_symmetry_order
_atom_site_calc_flag
_atom_site_refinement_flags_posn
_atom_site_refinement_flags_adp
_atom_site_refinement_flags_occupancy
_atom_site_disorder_assembly
_atom_site_disorder_group
F1 F 0.500000 0.4259(3) 0.3048(4) 0.132(4) Uani 1 2 d S T P . .
B1 B 0.500000 0.500000 0.250000 0.079(4) Uani 1 8 d S T P . .
N1 N 0.500000 0.500000 0.500000 0.070(4) Uani 1 24 d S T P . .
C1 C 0.3672(4) 0.250000 0.250000 0.060(3) Uani 0.92(3) 4 d S T . . .
C2 C 0.3073(3) 0.3073(3) 0.3073(3) 0.063(4) Uani 0.65(3) 3 d S T . . .

loop_
_atom_site_aniso_label
_atom_site_aniso_U_11
_atom_site_aniso_U_22
_atom_site_aniso_U_33
_atom_site_aniso_U_23
_atom_site_aniso_U_13
_atom_site_aniso_U_12
F1 0.203(8) 0.082(4) 0.111(5) 0.012(2) 0.000 0.000
B1 0.096(6) 0.096(6) 0.045(6) 0.000 0.000 0.000
N1 0.070(4) 0.070(4) 0.070(4) 0.000 0.000 0.000
C1 0.039(4) 0.070(4) 0.070(4) 0.000 0.000 0.000
C2 0.063(4) 0.063(4) 0.063(4) -0.0103(16) -0.0103(16) -0.0103(16)

loop_
_atom_type_symbol
_atom_type_description
_atom_type_scat_dispersion_real
_atom_type_scat_dispersion_imag
_atom_type_scat_source
B B 0.0013 0.0007 'International Tables Vol C Tables 4.2.6.8 and 6.1.1.4'
C C 0.0033 0.0016 'International Tables Vol C Tables 4.2.6.8 and 6.1.1.4'
F F 0.0171 0.0103 'International Tables Vol C Tables 4.2.6.8 and 6.1.1.4'
N N 0.0061 0.0033 'International Tables Vol C Tables 4.2.6.8 and 6.1.1.4'

loop_
_exptl_crystal_face_index_h
_exptl_crystal_face_index_k
_exptl_crystal_face_index_l
_exptl_crystal_face_perp_dist
-2 -13 -16 0.0748
19 1 -8 0.1028
-20 -5 3 0.0295
-7 -12 -16 0.0749
-6 15 -12 0.0299
7 11 16 0.0693
5 -18 10 0.0959

loop_
_geom_angle_atom_site_label_1
_geom_angle_atom_site_label_2
_geom_angle_atom_site_label_3
_geom_angle
_geom_angle_site_symmetry_1
_geom_angle_site_symmetry_3
_geom_angle_publ_flag
F1 B1 F1 110.7(2) . 85_445 ?
F1 B1 F1 107.1(4) 85_445 86 ?
F1 B1 F1 110.7(2) . 86 ?
F1 B1 F1 107.1(4) . 2_665 ?
F1 B1 F1 110.7(2) 85_445 2_665 ?
F1 B1 F1 110.7(2) 2_665 86 ?
C2 C1 C2 107.1(6) 63_454 85_445 ?
C2 C1 C2 107.1(6) . 28 ?
C2 C1 C2 69.3(3) . 85_445 ?
C2 C1 C2 69.3(3) 28 85_445 ?
C2 C1 C2 69.3(3) 28 63_454 ?
C2 C1 C2 69.3(3) . 63_454 ?
C1 C2 C1 110.6(3) . 9 ?
C1 C2 C1 110.6(3) 9 5 ?
C1 C2 C1 110.6(3) . 5 ?
C1 C2 C2 126.4(3) . 40_544 ?
C1 C2 C2 55.33(15) 5 40_544 ?
C1 C2 C2 55.33(15) . 63_454 ?
C1 C2 C2 55.33(15) 5 85_445 ?
C1 C2 C2 55.33(15) 9 63_454 ?
C1 C2 C2 126.4(3) 9 85_445 ?
C1 C2 C2 55.33(15) . 85_445 ?
C1 C2 C2 126.4(3) 5 63_454 ?
C1 C2 C2 55.33(15) 9 40_544 ?
C2 C2 C2 90.0 85_445 63_454 ?
C2 C2 C2 90.0 40_544 85_445 ?
C2 C2 C2 90.0 40_544 63_454 ?

loop_
_geom_bond_atom_site_label_1
_geom_bond_atom_site_label_2
_geom_bond_distance
_geom_bond_site_symmetry_2
_geom_bond_publ_flag
F1 B1 1.352(5) . ?
C1 C2 1.479(4) 28 ?
C1 C2 1.479(4) 85_445 ?
C1 C2 1.479(4) . ?
C1 C2 1.479(4) 63_454 ?
C2 C2 1.683(7) 40_544 ?
C2 C2 1.683(7) 63_454 ?
C2 C2 1.683(7) 85_445 ?

loop_
_geom_torsion_atom_site_label_1
_geom_torsion_atom_site_label_2
_geom_torsion_atom_site_label_3
_geom_torsion_atom_site_label_4
_geom_torsion
_geom_torsion_site_symmetry_1
_geom_torsion_site_symmetry_2
_geom_torsion_site_symmetry_3
_geom_torsion_site_symmetry_4
_geom_torsion_publ_flag
C2 C1 C2 C1 61.5(4) 28 . . 9 ?
C2 C1 C2 C1 -120.75(19) 63_454 . . 5 ?
C2 C1 C2 C1 -61.5(4) 28 . . 5 ?
C2 C1 C2 C1 2.2(5) 63_454 . . 9 ?
C2 C1 C2 C1 120.75(19) 85_445 . . 9 ?
C2 C1 C2 C1 -2.2(5) 85_445 . . 5 ?
C2 C1 C2 C2 118.6(3) 85_445 . . 63_454 ?
C2 C1 C2 C2 -59.30(17) 63_454 . . 40_544 ?
C2 C1 C2 C2 59.30(17) 85_445 . . 40_544 ?
C2 C1 C2 C2 -59.30(17) 28 . . 85_445 ?
C2 C1 C2 C2 -118.6(3) 63_454 . . 85_445 ?
C2 C1 C2 C2 59.30(17) 28 . . 63_454 ?
C2 C1 C2 C2 0.000(0) 28 . . 40_544 ?

loop_
_exptl_oxdiff_crystal_face_indexfrac_h
_exptl_oxdiff_crystal_face_indexfrac_k
_exptl_oxdiff_crystal_face_indexfrac_l
_exptl_oxdiff_crystal_face_x
_exptl_oxdiff_crystal_face_y
_exptl_oxdiff_crystal_face_z
-1.5960 -12.5130 -16.3798 -0.2010 0.1195 0.9723
19.1303 1.2230 -7.7871 -0.8523 0.5211 -0.0455
-19.8524 -4.8277 3.1983 0.8064 -0.4941 0.3249
-6.6027 -11.5756 -15.7941 0.0411 0.0730 0.9965
-6.1126 15.4050 -12.4320 0.5207 0.8521 0.0534
6.6344 11.4718 15.8565 -0.0443 -0.0782 -0.9960
4.9749 -17.6241 9.6918 -0.5177 -0.8462 0.1258
